data_4345222
loop_
_publ_author_name
'Li, Yun-Wu'
'Guo, Ling-Yu'
'Su, Hai-Feng'
'Jagodi\<c, Marko'
'Luo, Ming'
'Zhou, Xiao-Qi'
'Zeng, Su-Yuan'
'Tung, Chen-Ho'
'Sun, Di'
'Zheng, Lan-Sun'

_publ_section_title
;
 Two Unprecedented POM-Based Inorganic-Organic Hybrids with Concomitant
 Heteropolytungstate and Molybdate.
;
_journal_issue 5
_journal_name_full 'Inorganic chemistry'
_journal_page_first 2481
_journal_page_last 2489
_journal_paper_doi 10.1021/acs.inorgchem.6b02601
_journal_volume 56
_journal_year 2017
_chemical_formula_moiety 'O40 Si W12, 4(C6 H8 Cu N4), 2(O)'
_chemical_formula_sum 'C24 H32 Cu4 N16 O42 Si W12'
_chemical_formula_weight 3705.11
_chemical_name_systematic
;
 ? 
;
_space_group_crystal_system triclinic
_space_group_IT_number 2
_space_group_name_Hall '-P 1'
_space_group_name_H-M_alt 'P -1'
_symmetry_space_group_name_Hall '-P 1'
_symmetry_space_group_name_H-M 'P -1'
_atom_sites_solution_hydrogens geom
_atom_sites_solution_primary direct
_atom_sites_solution_secondary difmap
_audit_creation_date 2016-08-03
_audit_creation_method
;
Olex2 1.2
(compiled 2016.02.19 svn.r3266 for OlexSys, GUI svn.r5155)
;
_cell_angle_alpha 66.182(13)
_cell_angle_beta 83.004(15)
_cell_angle_gamma 65.199(13)
_cell_formula_units_Z 1
_cell_length_a 12.73(2)
_cell_length_b 13.22(2)
_cell_length_c 13.85(2)
_cell_measurement_reflns_used 5239
_cell_measurement_temperature 298(2)
_cell_measurement_theta_max 27.474
_cell_measurement_theta_min 2.885
_cell_volume 1932(5)
_computing_molecular_graphics 'Olex2 (Dolomanov et al., 2009)'
_computing_publication_material 'Olex2 (Dolomanov et al., 2009)'
_computing_structure_refinement 'XL (Sheldrick, 2008)'
_computing_structure_solution 'SIR2004 (Burla et al., 2007)'
_diffrn_ambient_temperature 298.15
_diffrn_measured_fraction_theta_full 0.983
_diffrn_measured_fraction_theta_max 0.983
_diffrn_measurement_device_type 'CCD area detector'
_diffrn_radiation_monochromator graphite
_diffrn_radiation_type MoK\a
_diffrn_radiation_wavelength 0.71073
_diffrn_reflns_av_R_equivalents 0.0392
_diffrn_reflns_av_unetI/netI 0.0504
_diffrn_reflns_limit_h_max 15
_diffrn_reflns_limit_h_min -15
_diffrn_reflns_limit_k_max 15
_diffrn_reflns_limit_k_min -15
_diffrn_reflns_limit_l_max 16
_diffrn_reflns_limit_l_min -16
_diffrn_reflns_number 16681
_diffrn_reflns_theta_full 25.00
_diffrn_reflns_theta_max 25.00
_diffrn_reflns_theta_min 2.88
_diffrn_source 'fine-focus sealed tube'
_exptl_absorpt_coefficient_mu 18.953
_exptl_absorpt_correction_T_max 0.2530
_exptl_absorpt_correction_T_min 0.1158
_exptl_absorpt_correction_type multi-scan
_exptl_absorpt_process_details sadabs
_exptl_crystal_colour black
_exptl_crystal_density_diffrn 3.184
_exptl_crystal_density_method 'not measured'
_exptl_crystal_description plate
_exptl_crystal_F_000 1642
_exptl_crystal_size_max 0.2
_exptl_crystal_size_mid 0.18
_exptl_crystal_size_min 0.1
_refine_diff_density_max 2.707
_refine_diff_density_min -2.508
_refine_diff_density_rms 0.424
_refine_ls_extinction_method none
_refine_ls_goodness_of_fit_ref 1.099
_refine_ls_hydrogen_treatment constr
_refine_ls_matrix_type full
_refine_ls_number_parameters 426
_refine_ls_number_reflns 6704
_refine_ls_number_restraints 84
_refine_ls_restrained_S_all 1.099
_refine_ls_R_factor_all 0.0868
_refine_ls_R_factor_gt 0.0647
_refine_ls_shift/su_max 0.004
_refine_ls_shift/su_mean 0.000
_refine_ls_structure_factor_coef Fsqd
_refine_ls_weighting_details 'calc w=1/[\s^2^(Fo^2^)+(0.1241P)^2^+23.9630P] where P=(Fo^2^+2Fc^2^)/3'
_refine_ls_weighting_scheme calc
_refine_ls_wR_factor_gt 0.1857
_refine_ls_wR_factor_ref 0.2184
_reflns_number_gt 4916
_reflns_number_total 6704
_reflns_threshold_expression >2sigma(I)
_cod_data_source_file ic6b02601_si_002.cif
_cod_data_source_block p3
_cod_depositor_comments 'Adding full bibliography for 4345220--4345224.cif.'
_cod_original_cell_volume 1932(6)
_cod_database_code 4345222
_olex2_refinement_description
;
1. Fixed Uiso
 At 1.2 times of:
  All C(H) groups, All N(H) groups
2. Uiso/Uaniso restraints and constraints
C10 \\sim C11 \\sim C12: within 1.7A with sigma of 0.004 and sigma for terminal
atoms of 0.008
N3 \\sim N4: within 1.7A with sigma of 0.004 and sigma for terminal atoms of
0.008
N5 \\sim C4 \\sim C5: within 1.7A with sigma of 0.004 and sigma for terminal
atoms of 0.008
N7 \\sim N8 \\sim C1 \\sim C2 \\sim C3: within 1.7A with sigma of 0.004 and
sigma for terminal atoms of 0.008
Uanis(O15) \\sim Ueq: with sigma of 0.01 and sigma for terminal atoms of 0.02
Uanis(O13) \\sim Ueq: with sigma of 0.01 and sigma for terminal atoms of 0.02
Uanis(O9) \\sim Ueq: with sigma of 0.01 and sigma for terminal atoms of 0.02
Uanis(O4) \\sim Ueq: with sigma of 0.01 and sigma for terminal atoms of 0.2
3. Others
 Fixed Sof: O5(0.5) O16(0.5) O17(0.5) O22(0.5)
4.a Aromatic/amide H refined with riding coordinates:
 N2(H2), N4(H4), C7(H7), C8(H8), C9(H9), C10(H10), C11(H11), C12(H12), N5(H5),
 N8(H8A), C1(H1), C2(H2A), C3(H3), C4(H4A), C5(H5A), C6(H6)
;
_olex2_submission_special_instructions 'No special instructions were received'

loop_
_space_group_symop_id
_space_group_symop_operation_xyz
1 'x, y, z'
2 '-x, -y, -z'

loop_
_atom_site_label
_atom_site_type_symbol
_atom_site_fract_x
_atom_site_fract_y
_atom_site_fract_z
_atom_site_U_iso_or_equiv
_atom_site_adp_type
_atom_site_occupancy
_atom_site_calc_flag
_atom_site_site_symmetry_order
_atom_site_refinement_flags_posn
_atom_site_refinement_flags_adp
_atom_site_refinement_flags_occupancy
W1 W 0.16724(8) 0.22172(8) 1.20112(8) 0.0550(3) Uani 1 d 1 . . .
W2 W -0.05071(9) 0.45293(9) 1.26679(7) 0.0579(3) Uani 1 d 1 . . .
W3 W 0.20598(7) 0.48690(8) 1.15927(8) 0.0549(3) Uani 1 d 1 . . .
W4 W 0.03770(8) 0.76511(8) 0.95878(8) 0.0551(3) Uani 1 d 1 . . .
W5 W 0.25673(8) 0.53300(8) 0.89289(9) 0.0582(3) Uani 1 d 1 . . .
W6 W 0.21688(7) 0.26886(7) 0.93318(7) 0.0499(3) Uani 1 d 1 . . .
Si1 Si 0.0000 0.5000 1.0000 0.0162(10) Uiso 1 d 2 S T P
O1 O 0.2506(13) 0.0885(14) 1.2943(13) 0.065(4) Uani 1 d 1 . . .
O2 O 0.0601(16) 0.1763(17) 1.1625(15) 0.078(5) Uiso 1 d 1 . . .
O3 O 0.0512(16) 0.2943(16) 1.281(2) 0.100(8) Uani 1 d 1 . . .
O4 O 0.2435(14) 0.3155(14) 1.2077(14) 0.071(4) Uani 1 d 1 . U .
O5 O 0.0656(17) 0.4363(19) 1.1172(17) 0.028(5) Uiso 0.50 d 1 . . .
O6 O 0.2527(15) 0.202(2) 1.0838(12) 0.098(8) Uani 1 d 1 . . .
O7 O -0.1718(19) 0.4232(14) 1.2317(17) 0.100(8) Uani 1 d 1 . . .
O8 O -0.0752(13) 0.4334(14) 1.3923(13) 0.060(4) Uiso 1 d 1 . . .
O9 O 0.0803(16) 0.4933(16) 1.2511(17) 0.083(5) Uani 1 d 1 . U .
O10 O 0.3013(14) 0.4810(14) 1.2378(14) 0.066(4) Uani 1 d 1 . . .
O11 O 0.1225(14) 0.6542(14) 1.0912(10) 0.073(5) Uani 1 d 1 . . .
O12 O 0.2873(17) 0.4816(15) 1.0390(13) 0.087(6) Uani 1 d 1 . . .
O13 O -0.0956(15) 0.7875(19) 1.0376(14) 0.079(5) Uani 1 d 1 . U .
O14 O 0.0536(15) 0.8894(14) 0.9429(11) 0.061(4) Uani 1 d 1 . . .
O15 O 0.1649(14) 0.6906(14) 0.8885(13) 0.068(4) Uani 1 d 1 . U .
O16 O -0.0607(18) 0.6478(19) 0.9619(18) 0.029(5) Uiso 0.50 d 1 . . .
O17 O 0.0992(16) 0.4715(18) 0.9205(16) 0.023(4) Uiso 0.50 d 1 . . .
O18 O 0.3806(13) 0.5479(14) 0.8412(13) 0.061(4) Uiso 1 d 1 . . .
O19 O 0.295(2) 0.3643(14) 0.9208(17) 0.102(8) Uani 1 d 1 . . .
O20 O 0.1376(19) 0.3791(13) 0.8002(17) 0.104(9) Uani 1 d 1 . . .
O21 O 0.3252(11) 0.1607(14) 0.8989(13) 0.056(4) Uani 1 d 1 . . .
O22 O -0.0868(16) 0.4467(18) 0.9937(17) 0.024(4) Uiso 0.50 d 1 . . .
Cu2 Cu 0.5354(3) 0.0049(3) 0.8764(3) 0.0741(9) Uani 1 d 1 . . .
N1 N 0.6037(15) 0.1120(17) 0.8606(19) 0.066(6) Uani 1 d 1 . . .
N2 N 0.546(2) 0.2275(19) 0.857(2) 0.095(9) Uani 1 d 1 . . .
H2 H 0.4721 0.2630 0.8605 0.114 Uiso 1 calc 1 R . .
N3 N 0.4634(16) -0.0950(18) 0.8770(18) 0.065(4) Uani 1 d 1 . U .
N4 N 0.5241(16) -0.2085(18) 0.8833(18) 0.066(4) Uani 1 d 1 . U .
H4 H 0.5984 -0.2458 0.8909 0.079 Uiso 1 calc 1 R . .
C7 C 0.450(3) -0.256(3) 0.876(3) 0.090(10) Uani 1 d 1 . . .
H7 H 0.4696 -0.3316 0.8755 0.109 Uiso 1 calc 1 R . .
C8 C 0.347(2) -0.174(3) 0.870(3) 0.088(10) Uani 1 d 1 . . .
H8 H 0.2782 -0.1811 0.8660 0.106 Uiso 1 calc 1 R . .
C9 C 0.357(2) -0.075(2) 0.870(3) 0.081(9) Uani 1 d 1 . . .
H9 H 0.2947 -0.0035 0.8661 0.097 Uiso 1 calc 1 R . .
C10 C 0.715(3) 0.093(3) 0.857(3) 0.106(7) Uani 1 d 1 . U .
H10 H 0.7771 0.0212 0.8609 0.128 Uiso 1 calc 1 R . .
C11 C 0.725(3) 0.195(3) 0.846(3) 0.108(7) Uani 1 d 1 . U .
H11 H 0.7931 0.2061 0.8383 0.130 Uiso 1 calc 1 R . .
C12 C 0.621(3) 0.276(3) 0.849(3) 0.107(7) Uani 1 d 1 . U .
H12 H 0.6031 0.3536 0.8456 0.128 Uiso 1 calc 1 R . .
Cu1 Cu 0.1136(3) 0.5222(3) 0.4369(3) 0.0833(11) Uani 1 d 1 . . .
N5 N 0.238(3) 0.299(3) 0.607(2) 0.129(8) Uani 1 d 1 . U .
H5 H 0.2202 0.3343 0.6513 0.154 Uiso 1 calc 1 R . .
N6 N 0.201(2) 0.3560(19) 0.5086(17) 0.075(6) Uani 1 d 1 . . .
N7 N 0.039(2) 0.6880(17) 0.3592(17) 0.079(4) Uani 1 d 1 . U .
N8 N 0.001(2) 0.7361(16) 0.2566(17) 0.076(4) Uani 1 d 1 . U .
H8A H 0.0038 0.6953 0.2205 0.091 Uiso 1 calc 1 R . .
C1 C -0.044(3) 0.862(2) 0.219(2) 0.079(4) Uani 1 d 1 . U .
H1 H -0.0789 0.9156 0.1518 0.095 Uiso 1 calc 1 R . .
C2 C -0.027(3) 0.894(2) 0.298(2) 0.081(4) Uani 1 d 1 . U .
H2A H -0.0432 0.9708 0.2949 0.097 Uiso 1 calc 1 R . .
C3 C 0.021(3) 0.783(2) 0.383(2) 0.081(4) Uani 1 d 1 . U .
H3 H 0.0397 0.7758 0.4498 0.097 Uiso 1 calc 1 R . .
C4 C 0.306(4) 0.184(3) 0.634(3) 0.131(8) Uani 1 d 1 . U .
H4A H 0.3475 0.1281 0.6979 0.157 Uiso 1 calc 1 R . .
C5 C 0.300(4) 0.167(3) 0.544(3) 0.133(9) Uani 1 d 1 . U .
H5A H 0.3374 0.0922 0.5390 0.160 Uiso 1 calc 1 R . .
C6 C 0.235(3) 0.270(3) 0.464(3) 0.114(13) Uani 1 d 1 . . .
H6 H 0.2180 0.2800 0.3967 0.137 Uiso 1 calc 1 R . .
O1W O 0.1268(16) -0.0317(14) 1.4756(14) 0.072(5) Uani 1 d 1 . . .

loop_
_atom_site_aniso_label
_atom_site_aniso_U_11
_atom_site_aniso_U_22
_atom_site_aniso_U_33
_atom_site_aniso_U_23
_atom_site_aniso_U_13
_atom_site_aniso_U_12
W1 0.0530(5) 0.0399(5) 0.0566(6) -0.0082(4) -0.0034(4) -0.0133(4)
W2 0.0822(6) 0.0527(5) 0.0449(6) -0.0207(4) 0.0080(5) -0.0328(5)
W3 0.0488(5) 0.0539(5) 0.0676(7) -0.0295(5) -0.0084(4) -0.0173(4)
W4 0.0626(5) 0.0471(5) 0.0626(6) -0.0213(4) 0.0033(4) -0.0289(4)
W5 0.0490(5) 0.0529(5) 0.0736(7) -0.0208(5) 0.0071(4) -0.0263(4)
W6 0.0446(5) 0.0437(5) 0.0602(6) -0.0268(4) -0.0024(4) -0.0093(3)
O1 0.062(9) 0.048(9) 0.068(11) -0.007(8) -0.011(8) -0.017(7)
O3 0.085(12) 0.062(11) 0.19(2) -0.085(14) 0.077(14) -0.049(10)
O4 0.077(8) 0.058(7) 0.081(8) -0.039(6) 0.053(7) -0.032(6)
O6 0.078(11) 0.20(2) 0.025(8) -0.012(11) -0.005(8) -0.092(14)
O7 0.141(17) 0.036(8) 0.114(16) -0.004(9) -0.082(14) -0.028(10)
O9 0.088(9) 0.059(7) 0.115(10) -0.042(7) 0.026(7) -0.038(6)
O10 0.069(9) 0.059(9) 0.083(12) -0.043(9) -0.019(9) -0.017(8)
O11 0.076(10) 0.062(10) 0.017(7) -0.006(6) 0.008(7) 0.018(8)
O12 0.106(13) 0.047(9) 0.043(10) 0.000(7) -0.012(9) 0.015(9)
O13 0.065(7) 0.112(9) 0.059(8) -0.027(7) 0.004(6) -0.041(7)
O14 0.106(12) 0.054(9) 0.037(8) -0.019(7) 0.015(8) -0.048(9)
O15 0.068(7) 0.051(7) 0.057(8) -0.025(6) 0.007(6) 0.004(5)
O19 0.152(18) 0.035(8) 0.111(16) 0.002(9) -0.085(14) -0.036(10)
O20 0.148(18) 0.032(8) 0.114(16) 0.015(9) -0.098(15) -0.034(10)
O21 0.038(7) 0.067(9) 0.075(11) -0.048(8) 0.023(7) -0.020(6)
Cu2 0.0763(19) 0.0591(17) 0.096(2) -0.0182(16) -0.0147(17) -0.0418(15)
N1 0.049(10) 0.052(10) 0.122(19) -0.049(12) 0.033(10) -0.036(9)
N2 0.073(13) 0.052(12) 0.18(3) -0.063(15) 0.044(15) -0.037(11)
N3 0.056(8) 0.064(8) 0.098(12) -0.041(9) 0.011(7) -0.036(7)
N4 0.057(8) 0.063(8) 0.100(12) -0.041(9) 0.012(7) -0.038(7)
C7 0.10(2) 0.071(18) 0.13(3) -0.039(18) -0.003(19) -0.053(17)
C8 0.035(12) 0.10(2) 0.15(3) -0.06(2) -0.017(14) -0.021(13)
C9 0.050(13) 0.063(15) 0.14(3) -0.052(17) -0.015(14) -0.012(11)
C10 0.079(11) 0.089(13) 0.19(2) -0.074(14) 0.023(13) -0.052(10)
C11 0.081(11) 0.089(13) 0.19(2) -0.073(14) 0.023(13) -0.052(10)
C12 0.082(11) 0.086(13) 0.19(2) -0.074(14) 0.024(13) -0.054(10)
Cu1 0.111(3) 0.0436(16) 0.077(2) -0.0094(15) -0.023(2) -0.0212(17)
N5 0.17(2) 0.081(12) 0.065(12) -0.018(10) -0.020(13) 0.005(12)
N6 0.104(16) 0.054(12) 0.050(13) -0.020(10) 0.004(11) -0.017(11)
N7 0.128(9) 0.035(5) 0.059(7) -0.015(5) -0.006(7) -0.021(6)
N8 0.125(9) 0.033(5) 0.058(7) -0.016(5) -0.006(7) -0.021(6)
C1 0.127(10) 0.036(5) 0.059(7) -0.016(5) -0.007(7) -0.020(6)
C2 0.130(10) 0.037(5) 0.060(7) -0.016(5) -0.006(7) -0.020(6)
C3 0.131(10) 0.037(5) 0.060(7) -0.017(5) -0.006(7) -0.020(6)
C4 0.17(2) 0.082(12) 0.067(12) -0.017(10) -0.018(13) 0.006(12)
C5 0.17(2) 0.083(12) 0.070(13) -0.017(11) -0.017(13) 0.006(13)
C6 0.15(3) 0.061(18) 0.10(3) -0.036(17) -0.05(2) 0.004(19)
O1W 0.090(12) 0.053(9) 0.064(11) -0.006(8) -0.020(9) -0.032(9)

loop_
_atom_type_symbol
_atom_type_description
_atom_type_scat_dispersion_real
_atom_type_scat_dispersion_imag
_atom_type_scat_source
C C 0.0033 0.0016 'International Tables Vol C Tables 4.2.6.8 and 6.1.1.4'
H H 0.0000 0.0000 'International Tables Vol C Tables 4.2.6.8 and 6.1.1.4'
Cu Cu 0.3201 1.2651 'International Tables Vol C Tables 4.2.6.8 and 6.1.1.4'
N N 0.0061 0.0033 'International Tables Vol C Tables 4.2.6.8 and 6.1.1.4'
O O 0.0106 0.0060 'International Tables Vol C Tables 4.2.6.8 and 6.1.1.4'
Si Si 0.0817 0.0704 'International Tables Vol C Tables 4.2.6.8 and 6.1.1.4'
W W -0.8490 6.8722 'International Tables Vol C Tables 4.2.6.8 and 6.1.1.4'

loop_
_geom_angle_atom_site_label_1
_geom_angle_atom_site_label_2
_geom_angle_atom_site_label_3
_geom_angle
_geom_angle_site_symmetry_1
_geom_angle_site_symmetry_3
O1 W1 O2 100.0(8) . .
O1 W1 O3 102.3(10) . .
O1 W1 O4 98.2(8) . .
O1 W1 O5 157.2(8) . .
O1 W1 O6 97.6(9) . .
O1 W1 O16 156.2(8) . 2_567
O2 W1 O5 98.4(7) . .
O2 W1 O16 63.3(8) . 2_567
O3 W1 O2 88.4(8) . .
O3 W1 O5 65.0(8) . .
O3 W1 O16 94.4(10) . 2_567
O4 W1 O2 161.8(8) . .
O4 W1 O3 87.1(7) . .
O4 W1 O5 63.7(7) . .
O4 W1 O16 99.5(8) . 2_567
O6 W1 O2 88.8(8) . .
O6 W1 O3 160.1(10) . .
O6 W1 O4 89.5(8) . .
O6 W1 O5 96.0(9) . .
O6 W1 O16 66.8(8) . 2_567
O16 W1 O5 46.5(7) 2_567 .
O3 W2 O5 64.3(8) . .
O3 W2 O7 87.9(8) . .
O3 W2 O9 89.1(8) . .
O3 W2 O17 96.0(9) . 2_567
O5 W2 O17 47.2(7) . 2_567
O7 W2 O5 97.7(9) . .
O7 W2 O9 159.9(10) . .
O7 W2 O17 64.1(8) . 2_567
O8 W2 O3 101.1(9) . .
O8 W2 O5 156.2(7) . .
O8 W2 O7 100.5(9) . .
O8 W2 O9 99.5(8) . .
O8 W2 O17 156.6(7) . 2_567
O8 W2 O20 100.2(9) . 2_567
O9 W2 O5 63.2(8) . .
O9 W2 O17 96.5(8) . 2_567
O20 W2 O3 158.6(11) 2_567 .
O20 W2 O5 94.9(10) 2_567 .
O20 W2 O7 90.3(7) 2_567 .
O20 W2 O9 85.3(8) 2_567 .
O20 W2 O17 64.2(8) 2_567 2_567
O4 W3 O5 63.9(8) . .
O4 W3 O22 97.3(8) . 2_567
O5 W3 O22 43.9(7) . 2_567
O9 W3 O4 86.3(7) . .
O9 W3 O5 64.8(8) . .
O9 W3 O22 93.5(8) . 2_567
O10 W3 O4 99.4(8) . .
O10 W3 O5 156.2(8) . .
O10 W3 O9 98.9(9) . .
O10 W3 O11 101.1(8) . .
O10 W3 O12 103.0(9) . .
O10 W3 O22 159.7(8) . 2_567
O11 W3 O4 158.8(9) . .
O11 W3 O5 94.9(8) . .
O11 W3 O9 85.4(7) . .
O11 W3 O22 63.8(7) . 2_567
O12 W3 O4 89.5(7) . .
O12 W3 O5 94.1(9) . .
O12 W3 O9 158.1(9) . .
O12 W3 O11 90.9(6) . .
O12 W3 O22 65.7(8) . 2_567
O2 W4 O11 157.9(9) 2_567 .
O2 W4 O16 63.4(8) 2_567 .
O2 W4 O22 96.4(7) 2_567 2_567
O11 W4 O16 94.8(8) . .
O11 W4 O22 62.9(7) . 2_567
O13 W4 O2 88.0(8) . 2_567
O13 W4 O11 86.0(7) . .
O13 W4 O15 159.0(9) . .
O13 W4 O16 65.9(8) . .
O13 W4 O22 93.9(8) . 2_567
O14 W4 O2 100.8(8) . 2_567
O14 W4 O11 101.1(8) . .
O14 W4 O13 98.7(9) . .
O14 W4 O15 102.3(8) . .
O14 W4 O16 157.1(8) . .
O14 W4 O22 159.0(8) . 2_567
O15 W4 O2 88.8(8) . 2_567
O15 W4 O11 89.3(7) . .
O15 W4 O16 94.2(8) . .
O15 W4 O22 65.9(7) . 2_567
O16 W4 O22 43.8(7) . 2_567
O7 W5 O17 64.7(9) 2_567 .
O7 W5 O19 87.8(7) 2_567 .
O7 W5 O22 95.3(9) 2_567 2_567
O12 W5 O7 157.2(11) . 2_567
O12 W5 O15 88.2(7) . .
O12 W5 O17 93.3(9) . .
O12 W5 O19 87.0(8) . .
O12 W5 O22 63.0(8) . 2_567
O15 W5 O7 87.9(8) . 2_567
O15 W5 O17 95.3(7) . .
O15 W5 O19 157.0(9) . .
O15 W5 O22 63.9(7) . 2_567
O17 W5 O22 44.5(7) . 2_567
O18 W5 O7 100.7(10) . 2_567
O18 W5 O12 102.1(9) . .
O18 W5 O15 101.2(8) . .
O18 W5 O17 157.6(7) . .
O18 W5 O19 101.9(9) . .
O18 W5 O22 157.8(7) . 2_567
O19 W5 O17 62.5(8) . .
O19 W5 O22 94.0(9) . 2_567
O6 W6 O16 64.0(8) . 2_567
O6 W6 O17 95.3(9) . .
O13 W6 O6 88.5(7) 2_567 .
O13 W6 O16 63.3(8) 2_567 2_567
O13 W6 O17 97.1(8) 2_567 .
O17 W6 O16 47.0(7) . 2_567
O19 W6 O6 86.7(8) . .
O19 W6 O13 159.5(10) . 2_567
O19 W6 O16 96.8(9) . 2_567
O19 W6 O17 63.6(8) . .
O19 W6 O20 90.2(7) . .
O20 W6 O6 158.7(11) . .
O20 W6 O13 87.0(8) . 2_567
O20 W6 O16 95.5(10) . 2_567
O20 W6 O17 64.6(8) . .
O21 W6 O6 100.3(9) . .
O21 W6 O13 102.3(8) . 2_567
O21 W6 O16 157.5(7) . 2_567
O21 W6 O17 155.3(7) . .
O21 W6 O19 98.2(9) . .
O21 W6 O20 101.0(9) . .
O5 Si1 O5 180.000(4) . 2_567
O5 Si1 O16 110.4(11) . .
O5 Si1 O16 110.4(11) 2_567 2_567
O5 Si1 O16 69.6(11) 2_567 .
O5 Si1 O16 69.6(11) . 2_567
O16 Si1 O16 180.000(3) 2_567 .
O17 Si1 O5 106.2(10) . .
O17 Si1 O5 73.8(10) . 2_567
O17 Si1 O5 106.2(10) 2_567 2_567
O17 Si1 O5 73.8(10) 2_567 .
O17 Si1 O16 106.4(11) 2_567 2_567
O17 Si1 O16 106.4(11) . .
O17 Si1 O16 73.6(10) . 2_567
O17 Si1 O16 73.6(10) 2_567 .
O17 Si1 O17 180.000(4) 2_567 .
O22 Si1 O5 67.3(10) . 2_567
O22 Si1 O5 67.3(10) 2_567 .
O22 Si1 O5 112.7(10) 2_567 2_567
O22 Si1 O5 112.7(10) . .
O22 Si1 O16 67.3(10) . 2_567
O22 Si1 O16 67.3(10) 2_567 .
O22 Si1 O16 112.7(10) . .
O22 Si1 O16 112.7(10) 2_567 2_567
O22 Si1 O17 72.0(10) 2_567 .
O22 Si1 O17 108.0(10) . .
O22 Si1 O17 72.0(10) . 2_567
O22 Si1 O17 108.0(10) 2_567 2_567
O22 Si1 O22 180.0(11) . 2_567
W4 O2 W1 135.9(11) 2_567 .
W2 O3 W1 136.6(12) . .
W1 O4 W3 135.4(10) . .
W1 O5 W2 94.0(8) . .
W3 O5 W1 97.0(7) . .
W3 O5 W2 95.9(8) . .
Si1 O5 W1 121.2(11) . .
Si1 O5 W2 118.6(10) . .
Si1 O5 W3 123.6(11) . .
Si1 O5 O22 54.4(9) . 2_567
O22 O5 W1 135.5(13) 2_567 .
O22 O5 W2 128.4(13) 2_567 .
O22 O5 W3 69.2(9) 2_567 .
W1 O6 W6 134.7(11) . .
W5 O7 W2 136.8(13) 2_567 .
W3 O9 W2 135.8(11) . .
W3 O11 W4 137.3(10) . .
W3 O12 W5 138.9(11) . .
W4 O13 W6 136.4(11) . 2_567
W5 O15 W4 137.8(10) . .
W1 O16 W6 94.3(7) 2_567 2_567
W4 O16 W1 97.1(8) . 2_567
W4 O16 W6 94.3(8) . 2_567
Si1 O16 W1 122.7(11) . 2_567
Si1 O16 W4 124.1(11) . .
Si1 O16 W6 117.1(11) . 2_567
Si1 O16 O22 54.4(9) . 2_567
O22 O16 W1 137.2(14) 2_567 2_567
O22 O16 W4 69.8(9) 2_567 .
O22 O16 W6 126.3(13) 2_567 2_567
W5 O17 W2 94.1(7) . 2_567
W5 O17 W6 95.3(7) . .
W6 O17 W2 93.4(7) . 2_567
Si1 O17 W2 120.5(10) . 2_567
Si1 O17 W5 123.8(10) . .
Si1 O17 W6 122.2(10) . .
W6 O19 W5 138.0(12) . .
W2 O20 W6 137.1(11) 2_567 .
W3 O22 W4 94.4(7) 2_567 2_567
W3 O22 W5 91.8(6) 2_567 2_567
W4 O22 W5 92.1(7) 2_567 2_567
Si1 O22 W3 125.2(11) . 2_567
Si1 O22 W4 124.8(10) . 2_567
Si1 O22 W5 119.6(11) . 2_567
Si1 O22 O5 58.2(9) . 2_567
Si1 O22 O16 58.4(9) . 2_567
O5 O22 W3 66.9(9) 2_567 2_567
O5 O22 W4 135.1(13) 2_567 2_567
O5 O22 W5 127.2(12) 2_567 2_567
O5 O22 O16 98.5(14) 2_567 2_567
O16 O22 W3 136.3(13) 2_567 2_567
O16 O22 W4 66.4(9) 2_567 2_567
O16 O22 W5 126.1(13) 2_567 2_567
N1 Cu2 N3 174.1(10) . .
N2 N1 Cu2 125.6(14) . .
C10 N1 Cu2 129.4(18) . .
C10 N1 N2 104.8(19) . .
C12 N2 N1 110(2) . .
N4 N3 Cu2 122.4(14) . .
C9 N3 Cu2 131.7(18) . .
C9 N3 N4 105.9(18) . .
N3 N4 C7 109(2) . .
C8 C7 N4 106(2) . .
C7 C8 C9 108(2) . .
N3 C9 C8 110(2) . .
N1 C10 C11 109(3) . .
C12 C11 C10 109(3) . .
C11 C12 N2 107(3) . .
N7 Cu1 N6 174.9(11) . .
N6 N5 C4 114(3) . .
N5 N6 Cu1 127(2) . .
N5 N6 C6 108(2) . .
C6 N6 Cu1 125.3(19) . .
N8 N7 Cu1 123.2(15) . .
N8 N7 C3 105.9(19) . .
C3 N7 Cu1 130.6(18) . .
N7 N8 C1 109.5(19) . .
N8 C1 C2 108(2) . .
C3 C2 C1 104(2) . .
N7 C3 C2 112(2) . .
N5 C4 C5 102(3) . .
C6 C5 C4 113(4) . .
C5 C6 N6 102(3) . .

loop_
_geom_bond_atom_site_label_1
_geom_bond_atom_site_label_2
_geom_bond_distance
_geom_bond_site_symmetry_2
W1 O1 1.680(15) .
W1 O2 1.905(18) .
W1 O3 1.901(17) .
W1 O4 1.900(17) .
W1 O5 2.39(2) .
W1 O6 1.889(19) .
W1 O16 2.36(2) 2_567
W2 O3 1.887(16) .
W2 O5 2.43(2) .
W2 O7 1.900(18) .
W2 O8 1.661(17) .
W2 O9 1.917(18) .
W2 O17 2.43(2) 2_567
W2 O20 1.882(15) 2_567
W3 O4 1.938(16) .
W3 O5 2.36(2) .
W3 O9 1.914(19) .
W3 O10 1.684(14) .
W3 O11 1.870(15) .
W3 O12 1.861(19) .
W3 O22 2.39(2) 2_567
W4 O2 1.903(19) 2_567
W4 O11 1.913(14) .
W4 O13 1.883(18) .
W4 O14 1.663(14) .
W4 O15 1.895(15) .
W4 O16 2.35(2) .
W4 O22 2.41(2) 2_567
W5 O7 1.899(16) 2_567
W5 O12 1.890(17) .
W5 O15 1.892(15) .
W5 O17 2.400(19) .
W5 O18 1.705(16) .
W5 O19 1.949(15) .
W5 O22 2.50(2) 2_567
W6 O6 1.935(15) .
W6 O13 1.916(17) 2_567
W6 O16 2.46(2) 2_567
W6 O17 2.40(2) .
W6 O19 1.852(17) .
W6 O20 1.893(15) .
W6 O21 1.705(13) .
Si1 O5 1.64(2) 2_567
Si1 O5 1.64(2) .
Si1 O16 1.64(2) 2_567
Si1 O16 1.64(2) .
Si1 O17 1.60(2) 2_567
Si1 O17 1.60(2) .
Si1 O22 1.566(19) .
Si1 O22 1.566(19) 2_567
O2 W4 1.903(19) 2_567
O5 O22 1.78(3) 2_567
O7 W5 1.899(16) 2_567
O13 W6 1.916(17) 2_567
O16 W1 2.36(2) 2_567
O16 W6 2.46(2) 2_567
O16 O22 1.78(3) 2_567
O17 W2 2.43(2) 2_567
O20 W2 1.882(15) 2_567
O22 W3 2.39(2) 2_567
O22 W4 2.41(2) 2_567
O22 W5 2.50(2) 2_567
O22 O5 1.78(3) 2_567
O22 O16 1.78(3) 2_567
Cu2 N1 1.882(15) .
Cu2 N3 1.894(17) .
N1 N2 1.37(3) .
N1 C10 1.34(3) .
N2 C12 1.33(3) .
N3 N4 1.34(3) .
N3 C9 1.28(3) .
N4 C7 1.36(3) .
C7 C8 1.28(4) .
C8 C9 1.37(4) .
C10 C11 1.35(4) .
C11 C12 1.32(4) .
Cu1 N6 1.87(2) .
Cu1 N7 1.861(19) .
N5 N6 1.30(3) .
N5 C4 1.31(4) .
N6 C6 1.40(4) .
N7 N8 1.36(3) .
N7 C3 1.36(3) .
N8 C1 1.39(3) .
C1 C2 1.40(4) .
C2 C3 1.39(3) .
C4 C5 1.36(5) .
C5 C6 1.35(4) .

loop_
_platon_squeeze_void_nr
_platon_squeeze_void_average_x
_platon_squeeze_void_average_y
_platon_squeeze_void_average_z
_platon_squeeze_void_volume
_platon_squeeze_void_count_electrons
_platon_squeeze_void_content
1 0.500 0.643 0.500 433 74 ' '
